data_7233754
loop_
_publ_author_name
'Liu, Yang'
'Xu, Yuangang'
'Sun, Qi'
'Lu, Ming'

_publ_section_title
;
 Energetic furazan--triazoles with high thermal stability and low
 sensitivity: facile synthesis, crystal structures and energetic
 properties
;
_journal_issue 40
_journal_name_full CrystEngComm
_journal_page_first 6093
_journal_paper_doi 10.1039/C9CE01336A
_journal_volume 21
_journal_year 2019
_chemical_formula_moiety 'C4 H4 N9 O3, H4 N'
_chemical_formula_sum 'C4 H8 N10 O3'
_chemical_formula_weight 244.20
_space_group_crystal_system monoclinic
_space_group_IT_number 15
_space_group_name_Hall '-C 2yc'
_space_group_name_H-M_alt 'C 1 2/c 1'
_symmetry_space_group_name_Hall '-C 2yc'
_symmetry_space_group_name_H-M 'C 1 2/c 1'
_atom_sites_solution_hydrogens mixed
_audit_creation_method SHELXL-2018/3
_audit_update_record
;
2019-05-09 deposited with the CCDC.    2019-09-10 downloaded from the CCDC.
;
_cell_angle_alpha 90
_cell_angle_beta 110.5010(10)
_cell_angle_gamma 90
_cell_formula_units_Z 8
_cell_length_a 18.7451(9)
_cell_length_b 7.3716(4)
_cell_length_c 14.7077(6)
_cell_measurement_reflns_used 5148
_cell_measurement_temperature 296(2)
_cell_measurement_theta_max 27.42
_cell_measurement_theta_min 2.32
_cell_volume 1903.61(16)
_computing_cell_refinement 'Bruker SAINT'
_computing_data_collection 'Bruker APEX2'
_computing_data_reduction 'Bruker SAINT'
_computing_molecular_graphics 'Bruker SHELXTL'
_computing_publication_material 'Bruker SHELXTL'
_computing_structure_refinement 'SHELXL-2014 (Sheldrick 2014)'
_computing_structure_solution 'SHELXS-97 (Sheldrick 2008)'
_diffrn_ambient_temperature 296(2)
_diffrn_measured_fraction_theta_full 0.995
_diffrn_measured_fraction_theta_max 0.995
_diffrn_measurement_device_type 'Bruker APEX-II CCD'
_diffrn_measurement_method '\f and \w scans'
_diffrn_radiation_type MoK\a
_diffrn_radiation_wavelength 0.71073
_diffrn_reflns_av_R_equivalents 0.0278
_diffrn_reflns_av_unetI/netI 0.0258
_diffrn_reflns_Laue_measured_fraction_full 0.995
_diffrn_reflns_Laue_measured_fraction_max 0.995
_diffrn_reflns_limit_h_max 20
_diffrn_reflns_limit_h_min -24
_diffrn_reflns_limit_k_max 8
_diffrn_reflns_limit_k_min -9
_diffrn_reflns_limit_l_max 18
_diffrn_reflns_limit_l_min -19
_diffrn_reflns_number 9252
_diffrn_reflns_point_group_measured_fraction_full 0.995
_diffrn_reflns_point_group_measured_fraction_max 0.995
_diffrn_reflns_theta_full 25.242
_diffrn_reflns_theta_max 27.498
_diffrn_reflns_theta_min 2.320
_exptl_absorpt_coefficient_mu 0.145
_exptl_absorpt_correction_T_max 0.7456
_exptl_absorpt_correction_T_min 0.6740
_exptl_absorpt_correction_type multi-scan
_exptl_absorpt_process_details sadabs
_exptl_crystal_colour colourless
_exptl_crystal_density_diffrn 1.704
_exptl_crystal_description block
_exptl_crystal_F_000 1008
_exptl_crystal_size_max 0.350
_exptl_crystal_size_mid 0.280
_exptl_crystal_size_min 0.260
_refine_diff_density_max 0.531
_refine_diff_density_min -0.710
_refine_diff_density_rms 0.059
_refine_ls_extinction_method none
_refine_ls_goodness_of_fit_ref 1.038
_refine_ls_hydrogen_treatment constr
_refine_ls_matrix_type full
_refine_ls_number_parameters 154
_refine_ls_number_reflns 2178
_refine_ls_number_restraints 0
_refine_ls_restrained_S_all 1.038
_refine_ls_R_factor_all 0.0597
_refine_ls_R_factor_gt 0.0479
_refine_ls_shift/su_max 0.000
_refine_ls_shift/su_mean 0.000
_refine_ls_structure_factor_coef Fsqd
_refine_ls_weighting_details 'w=1/[\s^2^(Fo^2^)+(0.0766P)^2^+2.2229P] where P=(Fo^2^+2Fc^2^)/3'
_refine_ls_weighting_scheme calc
_refine_ls_wR_factor_gt 0.1314
_refine_ls_wR_factor_ref 0.1393
_reflns_Friedel_coverage 0.000
_reflns_number_gt 1782
_reflns_number_total 2178
_reflns_threshold_expression 'I > 2\s(I)'
_cod_data_source_file c9ce01336a2.cif
_cod_data_source_block Ly190410_2_a
_cod_depositor_comments 'Adding full bibliography for 7233753--7233756.cif.'
_cod_database_code 7233754
_shelx_shelxl_version_number 2018/3
_shelx_space_group_comment
;
The symmetry employed for this shelxl refinement is uniquely defined
by the following loop, which should always be used as a source of
symmetry information in preference to the above space-group names.
They are only intended as comments.
;
_shelx_estimated_absorpt_t_min 0.951
_shelx_estimated_absorpt_t_max 0.963

loop_
_space_group_symop_operation_xyz
'x, y, z'
'-x, y, -z+1/2'
'x+1/2, y+1/2, z'
'-x+1/2, y+1/2, -z+1/2'
'-x, -y, -z'
'x, -y, z-1/2'
'-x+1/2, -y+1/2, -z'
'x+1/2, -y+1/2, z-1/2'

loop_
_atom_site_label
_atom_site_type_symbol
_atom_site_fract_x
_atom_site_fract_y
_atom_site_fract_z
_atom_site_U_iso_or_equiv
_atom_site_adp_type
_atom_site_occupancy
_atom_site_site_symmetry_order
_atom_site_calc_flag
_atom_site_refinement_flags_posn
_atom_site_refinement_flags_adp
C1 C 0.60609(10) 0.8704(2) 0.51675(12) 0.0237(4) Uani 1 1 d . .
C2 C 0.49934(9) 0.7494(2) 0.51379(12) 0.0212(4) Uani 1 1 d . .
C3 C 0.43788(10) 0.6904(2) 0.54547(12) 0.0229(4) Uani 1 1 d . .
C4 C 0.36707(9) 0.6021(2) 0.49062(12) 0.0233(4) Uani 1 1 d . .
N1 N 0.56786(9) 0.8217(2) 0.42601(11) 0.0278(4) Uani 1 1 d . .
N2 N 0.49975(8) 0.7454(2) 0.42513(10) 0.0259(4) Uani 1 1 d . .
N3 N 0.56514(8) 0.8287(2) 0.57417(10) 0.0217(3) Uani 1 1 d . .
N4 N 0.44008(9) 0.7188(2) 0.63337(11) 0.0343(4) Uani 1 1 d . .
N5 N 0.32791(9) 0.5779(2) 0.54813(11) 0.0326(4) Uani 1 1 d . .
N6 N 0.35213(8) 0.5522(2) 0.39602(10) 0.0273(4) Uani 1 1 d . .
N7 N 0.28322(9) 0.4922(2) 0.34829(11) 0.0291(4) Uani 1 1 d . .
N8 N 0.67458(9) 0.9489(3) 0.55275(12) 0.0398(5) Uani 1 1 d . .
H8A H 0.699470 0.973868 0.515089 0.048 Uiso 1 1 calc R U
H8B H 0.693748 0.974354 0.613582 0.048 Uiso 1 1 calc R U
N9 N 0.59305(9) 0.8584(2) 0.67464(10) 0.0318(4) Uani 1 1 d . .
H9A H 0.637570 0.904632 0.702115 0.038 Uiso 1 1 calc R U
H9B H 0.565660 0.830460 0.708821 0.038 Uiso 1 1 calc R U
N10 N 0.12075(9) 0.2336(2) 0.26600(11) 0.0315(4) Uani 1 1 d . .
H10A H 0.082267 0.231264 0.206277 0.047 Uiso 1 1 d R U
H10B H 0.157367 0.335964 0.266577 0.047 Uiso 1 1 d R U
H10C H 0.101867 0.247864 0.318277 0.047 Uiso 1 1 d R U
H10D H 0.151683 0.120386 0.274184 0.047 Uiso 1 1 d R U
O1 O 0.37313(8) 0.6502(2) 0.63760(9) 0.0400(4) Uani 1 1 d . .
O2 O 0.27154(8) 0.4389(2) 0.26218(10) 0.0394(4) Uani 1 1 d . .
O3 O 0.23105(8) 0.4862(3) 0.38160(11) 0.0505(5) Uani 1 1 d . .

loop_
_atom_site_aniso_label
_atom_site_aniso_U_11
_atom_site_aniso_U_22
_atom_site_aniso_U_33
_atom_site_aniso_U_23
_atom_site_aniso_U_13
_atom_site_aniso_U_12
C1 0.0222(8) 0.0279(9) 0.0237(8) 0.0019(7) 0.0116(7) -0.0001(7)
C2 0.0202(8) 0.0242(8) 0.0195(8) 0.0004(6) 0.0072(6) -0.0018(6)
C3 0.0221(8) 0.0274(9) 0.0203(8) 0.0014(6) 0.0089(6) -0.0013(7)
C4 0.0213(8) 0.0260(9) 0.0243(8) 0.0010(7) 0.0100(7) -0.0018(7)
N1 0.0245(7) 0.0383(9) 0.0236(7) -0.0016(6) 0.0121(6) -0.0058(6)
N2 0.0229(7) 0.0349(8) 0.0217(7) -0.0008(6) 0.0100(6) -0.0038(6)
N3 0.0199(7) 0.0284(8) 0.0177(7) 0.0004(5) 0.0076(5) -0.0016(6)
N4 0.0308(9) 0.0505(10) 0.0253(8) -0.0048(7) 0.0147(7) -0.0132(8)
N5 0.0318(9) 0.0449(10) 0.0250(8) -0.0050(7) 0.0147(7) -0.0119(7)
N6 0.0212(7) 0.0385(9) 0.0224(7) -0.0030(6) 0.0080(6) -0.0065(6)
N7 0.0242(8) 0.0359(9) 0.0271(8) -0.0030(6) 0.0090(6) -0.0041(6)
N8 0.0276(8) 0.0656(13) 0.0289(8) -0.0053(8) 0.0134(7) -0.0174(8)
N9 0.0259(8) 0.0520(10) 0.0171(7) -0.0046(7) 0.0071(6) -0.0117(7)
N10 0.0307(8) 0.0412(9) 0.0233(8) -0.0041(7) 0.0105(6) -0.0020(7)
O1 0.0366(8) 0.0639(10) 0.0259(7) -0.0087(6) 0.0190(6) -0.0201(7)
O2 0.0337(8) 0.0570(10) 0.0248(7) -0.0112(6) 0.0069(6) -0.0061(7)
O3 0.0285(8) 0.0861(13) 0.0425(9) -0.0194(8) 0.0193(7) -0.0211(8)

loop_
_atom_type_symbol
_atom_type_description
_atom_type_scat_dispersion_real
_atom_type_scat_dispersion_imag
_atom_type_scat_source
C C 0.0033 0.0016 'International Tables Vol C Tables 4.2.6.8 and 6.1.1.4'
H H 0.0000 0.0000 'International Tables Vol C Tables 4.2.6.8 and 6.1.1.4'
N N 0.0061 0.0033 'International Tables Vol C Tables 4.2.6.8 and 6.1.1.4'
O O 0.0106 0.0060 'International Tables Vol C Tables 4.2.6.8 and 6.1.1.4'

loop_
_geom_angle_atom_site_label_1
_geom_angle_atom_site_label_2
_geom_angle_atom_site_label_3
_geom_angle
N1 C1 N8 128.48(16)
N1 C1 N3 109.89(15)
N8 C1 N3 121.63(15)
N2 C2 N3 109.71(15)
N2 C2 C3 126.56(16)
N3 C2 C3 123.63(15)
N4 C3 C4 109.39(15)
N4 C3 C2 121.32(16)
C4 C3 C2 129.26(16)
N5 C4 N6 131.06(16)
N5 C4 C3 108.26(15)
N6 C4 C3 120.62(15)
C1 N1 N2 106.86(13)
C2 N2 N1 107.92(14)
C1 N3 C2 105.61(14)
C1 N3 N9 122.38(14)
C2 N3 N9 131.91(14)
C3 N4 O1 105.96(14)
C4 N5 O1 105.28(14)
N7 N6 C4 116.53(15)
O3 N7 O2 119.96(15)
O3 N7 N6 124.49(16)
O2 N7 N6 115.56(15)
C1 N8 H8A 120.0
C1 N8 H8B 120.0
H8A N8 H8B 120.0
N3 N9 H9A 120.0
N3 N9 H9B 120.0
H9A N9 H9B 120.0
H10A N10 H10B 108.8
H10A N10 H10C 112.4
H10B N10 H10C 110.4
H10A N10 H10D 109.1
H10B N10 H10D 104.9
H10C N10 H10D 110.9
N4 O1 N5 111.10(12)

loop_
_geom_bond_atom_site_label_1
_geom_bond_atom_site_label_2
_geom_bond_distance
C1 N1 1.324(2)
C1 N8 1.337(2)
C1 N3 1.361(2)
C2 N2 1.307(2)
C2 N3 1.372(2)
C2 C3 1.453(2)
C3 N4 1.296(2)
C3 C4 1.444(2)
C4 N5 1.312(2)
C4 N6 1.370(2)
N1 N2 1.391(2)
N3 N9 1.4014(19)
N4 O1 1.375(2)
N5 O1 1.397(2)
N6 N7 1.312(2)
N7 O3 1.238(2)
N7 O2 1.270(2)
N8 H8A 0.8600
N8 H8B 0.8600
N9 H9A 0.8600
N9 H9B 0.8600
N10 H10A 0.9212
N10 H10B 1.0182
N10 H10C 0.9582
N10 H10D 0.9990

loop_
_geom_hbond_atom_site_label_D
_geom_hbond_atom_site_label_H
_geom_hbond_atom_site_label_A
_geom_hbond_distance_DH
_geom_hbond_distance_HA
_geom_hbond_distance_DA
_geom_hbond_angle_DHA
_geom_hbond_site_symmetry_A
_geom_hbond_publ_flag
N8 H8A N5 0.86 2.41 3.051(2) 131.9 3 yes
N8 H8A O3 0.86 2.24 3.066(2) 160.4 3 yes
N8 H8B O2 0.86 2.25 3.091(2) 164.5 8_566 yes
N9 H9A O2 0.86 2.62 3.474(2) 172.2 8_566 yes
N9 H9B N4 0.86 2.37 2.904(2) 120.5 . yes
N9 H9B N4 0.86 2.50 3.263(2) 148.2 2_656 yes
N9 H9B O1 0.86 2.52 3.026(2) 118.2 2_656 yes
N10 H10A N2 0.92 2.01 2.927(2) 175.8 4_545 yes
N10 H10B N7 1.02 2.52 3.434(2) 149.1 . yes
N10 H10B N9 1.02 2.69 3.261(2) 115.8 8_465 yes
N10 H10B O2 1.02 2.29 3.224(2) 151.4 . yes
N10 H10B O3 1.02 2.09 2.859(2) 130.7 . yes
N10 H10C N1 0.96 1.98 2.929(2) 170.1 3_445 yes
N10 H10D N7 1.00 2.68 3.369(2) 126.6 4_545 yes
N10 H10D O1 1.00 2.51 3.148(2) 121.4 7_556 yes
N10 H10D O2 1.00 2.16 3.091(2) 153.4 4_545 yes

loop_
_geom_torsion_atom_site_label_1
_geom_torsion_atom_site_label_2
_geom_torsion_atom_site_label_3
_geom_torsion_atom_site_label_4
_geom_torsion
N2 C2 C3 N4 -172.30(18)
N3 C2 C3 N4 3.8(3)
N2 C2 C3 C4 5.5(3)
N3 C2 C3 C4 -178.36(17)
N4 C3 C4 N5 -0.4(2)
C2 C3 C4 N5 -178.44(18)
N4 C3 C4 N6 -177.91(17)
C2 C3 C4 N6 4.1(3)
N8 C1 N1 N2 179.82(19)
N3 C1 N1 N2 -0.1(2)
N3 C2 N2 N1 0.8(2)
C3 C2 N2 N1 177.34(16)
C1 N1 N2 C2 -0.4(2)
N1 C1 N3 C2 0.5(2)
N8 C1 N3 C2 -179.39(17)
N1 C1 N3 N9 177.39(16)
N8 C1 N3 N9 -2.5(3)
N2 C2 N3 C1 -0.8(2)
C3 C2 N3 C1 -177.51(16)
N2 C2 N3 N9 -177.23(17)
C3 C2 N3 N9 6.1(3)
C4 C3 N4 O1 0.5(2)
C2 C3 N4 O1 178.71(16)
N6 C4 N5 O1 177.27(19)
C3 C4 N5 O1 0.1(2)
N5 C4 N6 N7 10.9(3)
C3 C4 N6 N7 -172.31(16)
C4 N6 N7 O3 3.5(3)
C4 N6 N7 O2 -176.89(16)
C3 N4 O1 N5 -0.4(2)
C4 N5 O1 N4 0.2(2)
